data_1552018
loop_
_publ_author_name
'Agnes Dewaele'
'Nicholas Worth'
'Chris J. Pickard'
'Richard J. Needs'
'Sakura Pascarelli'
'Olivier Mathon'
'Mohamed Mezouar'
'Tetsuo Irifune'

_publ_section_title
;
 Synthesis and stability of xenon oxides Xe2O5 and Xe3O2 under pressure
;
_journal_name_full 'Nature Chemistry'
_journal_page_first 784
_journal_page_last 790
_journal_paper_doi 10.1038/nchem.2528
_journal_volume 8
_journal_year 2016
_chemical_formula_sum 'O3 Xe'
_chemical_formula_weight 179.29
_space_group_IT_number 19
_space_group_name_Hall 'P 2ac 2ab'
_space_group_name_H-M_alt 'P 21 21 21'
_symmetry_cell_setting orthorhombic
_symmetry_Int_Tables_number 19
_symmetry_space_group_name_Hall 'P 2ac 2ab'
_symmetry_space_group_name_H-M 'P 21 21 21'
_cell_angle_alpha 90
_cell_angle_beta 90
_cell_angle_gamma 90
_cell_formula_units_Z 4
_cell_length_a 7.65360
_cell_length_b 3.28880
_cell_length_c 4.52770
_cell_volume 113.967
_cod_data_source_file nchem.2528-s6.cif
_cod_data_source_block XeO3-P212121-150GPa
_cod_depositor_comments
;
The following automatic conversions were performed:

data item '_symmetry_cell_setting' value 'Orthorhombic' was changed
to 'orthorhombic' in accordance with the built-in table derived from
the CIF Core dictionary named 'cif_core.dic' version 2.4.5 last
updated on 2014-11-21.

Automatic conversion script
Id: cif_fix_values 6909 2019-04-08 15:41:33Z antanas 
;
_cod_original_cell_volume 113.97
_cod_database_code 1552018

loop_
_symmetry_equiv_pos_site_id
_symmetry_equiv_pos_as_xyz
1 x,y,z
2 1/2-x,-y,1/2+z
3 1/2+x,1/2-y,-z
4 -x,1/2+y,1/2-z

loop_
_atom_site_label
_atom_site_type_symbol
_atom_site_fract_x
_atom_site_fract_y
_atom_site_fract_z
_atom_site_U_iso_or_equiv
_atom_site_adp_type
_atom_site_occupancy
Xe Xe 0.39364 0.69481 0.50873 0.00000 Uiso 1.00
O1 O 0.19863 0.75086 0.21474 0.00000 Uiso 1.00
O2 O 0.43501 0.75097 0.92553 0.00000 Uiso 1.00
O3 O 0.37485 0.24415 0.22774 0.00000 Uiso 1.00

loop_
_geom_angle_atom_site_label_1
_geom_angle_atom_site_label_2
_geom_angle_atom_site_label_3
_geom_angle
_geom_angle_site_symmetry_1
_geom_angle_site_symmetry_2
_geom_angle_site_symmetry_3
O1 Xe O2 139.84 . . .
O1 Xe O3 65.44 . . .
O1 Xe O3 59.74 . . 1_565
O1 Xe O1 96.98 . . 2_565
O1 Xe O3 67.18 . . 2_565
O1 Xe O1 88.04 . . 2_575
Xe Xe O1 151.96 4_646 . .
O1 Xe O2 131.14 . . 4_646
O1 Xe O3 106.57 . . 4_655
Xe Xe O1 141.98 4_656 . .
O1 Xe O2 116.25 . . 4_656
O2 Xe O3 136.26 . . .
O2 Xe O3 119.76 . . 1_565
O1 Xe O2 69.44 2_565 . .
O2 Xe O3 73.40 . . 2_565
O1 Xe O2 63.27 2_575 . .
Xe Xe O2 44.88 4_646 . .
O2 Xe O2 79.32 . . 4_646
O2 Xe O3 110.98 . . 4_655
Xe Xe O2 36.12 4_656 . .
O2 Xe O2 72.47 . . 4_656
O3 Xe O3 103.85 . . 1_565
O1 Xe O3 72.78 2_565 . .
O3 Xe O3 106.36 . . 2_565
O1 Xe O3 153.21 2_575 . .
Xe Xe O3 95.31 4_646 . .
O2 Xe O3 65.76 4_646 . .
O3 Xe O3 77.69 . . 4_655
Xe Xe O3 150.99 4_656 . .
O2 Xe O3 137.50 4_656 . .
O1 Xe O3 154.02 2_565 . 1_565
O3 Xe O3 96.83 1_565 . 2_565
O1 Xe O3 62.58 2_575 . 1_565
Xe Xe O3 148.13 4_646 . 1_565
O2 Xe O3 136.81 4_646 . 1_565
O3 Xe O3 72.27 1_565 . 4_655
Xe Xe O3 90.35 4_656 . 1_565
O2 Xe O3 57.01 4_656 . 1_565
O1 Xe O3 61.01 2_565 . 2_565
O1 Xe O1 108.71 2_565 . 2_575
Xe Xe O1 56.45 4_646 . 2_565
O1 Xe O2 66.39 2_565 . 4_646
O1 Xe O3 129.70 2_565 . 4_655
Xe Xe O1 104.78 4_656 . 2_565
O1 Xe O2 141.44 2_565 . 4_656
O1 Xe O3 56.45 2_575 . 2_565
Xe Xe O3 101.95 4_646 . 2_565
O2 Xe O3 126.32 4_646 . 2_565
O3 Xe O3 169.08 2_565 . 4_655
Xe Xe O3 96.69 4_656 . 2_565
O2 Xe O3 113.01 4_656 . 2_565
Xe Xe O1 107.82 4_646 . 2_575
O1 Xe O2 140.34 2_575 . 4_646
O1 Xe O3 115.75 2_575 . 4_655
Xe Xe O1 55.69 4_656 . 2_575
O1 Xe O2 56.89 2_575 . 4_656
Xe Xe O2 34.81 4_646 . 4_646
Xe Xe O3 87.58 4_646 . 4_655
Xe Xe Xe 62.22 4_646 . 4_656
Xe Xe O2 91.76 4_646 . 4_656
O2 Xe O3 64.60 4_646 . 4_655
Xe Xe O2 86.50 4_656 . 4_646
O2 Xe O2 101.02 4_646 . 4_656
Xe Xe O3 82.94 4_656 . 4_655
O2 Xe O3 60.77 4_656 . 4_655
Xe Xe O2 36.70 4_656 . 4_656
Xe O1 Xe 122.53 . . 2_564
Xe O1 Xe 127.22 . . 2_574
Xe O1 Xe 108.71 2_564 . 2_574
Xe O2 Xe 98.42 . . 4_646
Xe O2 Xe 109.07 . . 4_656
Xe O2 Xe 101.02 4_646 . 4_656
Xe O3 Xe 103.85 . . 1_545
Xe O3 Xe 106.31 . . 2_564
Xe O3 Xe 109.35 . . 4_645
Xe O3 Xe 112.24 1_545 . 2_564
Xe O3 Xe 100.20 1_545 . 4_645
Xe O3 Xe 123.31 2_564 . 4_645

loop_
_geom_bond_atom_site_label_1
_geom_bond_atom_site_label_2
_geom_bond_distance
_geom_bond_site_symmetry_1
_geom_bond_site_symmetry_2
Xe O1 2.0083 . .
Xe O2 1.9224 . .
Xe O3 1.9586 . .
Xe O3 2.2143 . 1_565
Xe O1 1.8754 . 2_565
Xe O3 2.2905 . 2_565
Xe O1 2.1662 . 2_575
Xe Xe 3.1825 . 4_646
Xe O2 1.9847 . 4_646
Xe O3 2.0766 . 4_655
Xe Xe 3.1825 . 4_656
Xe O2 2.2703 . 4_656
